data_7718100
loop_
_publ_author_name
'S&#xe9;very, Laurent'
'Alexander Wheeler, T.'
'Nicolay, Amelie'
'Teat, Simon J.'
'Don Tilley, T.'

_publ_section_title
;
 Dicopper(I) complexes of a binucleating, dianionic, naphthyridine
 bis(amide) ligand.
;
_journal_issue 20
_journal_name_full 'Dalton transactions (Cambridge, England : 2003)'
_journal_page_first 8224
_journal_page_last 8233
_journal_paper_doi 10.1039/d5dt00034c
_journal_volume 54
_journal_year 2025
_chemical_formula_sum 'C116.4 H139.4 Cu4 N12 O6.5'
_chemical_formula_weight 2064.75
_space_group_crystal_system triclinic
_space_group_IT_number 2
_space_group_name_Hall '-P 1'
_space_group_name_H-M_alt 'P -1'
_atom_sites_solution_hydrogens geom
_audit_creation_method SHELXL-2019/3
_audit_update_record
;
2025-01-06 deposited with the CCDC.	2025-02-21 downloaded from the CCDC.
;
_cell_angle_alpha 86.084(2)
_cell_angle_beta 76.810(2)
_cell_angle_gamma 89.9820(10)
_cell_formula_units_Z 2
_cell_length_a 15.7286(2)
_cell_length_b 17.0404(2)
_cell_length_c 21.5628(6)
_cell_measurement_reflns_used 34748
_cell_measurement_temperature 100(2)
_cell_measurement_theta_max 78.3110
_cell_measurement_theta_min 3.4790
_cell_volume 5613.00(19)
_computing_cell_refinement 'CrysAlisPro 1.171.40.84a (Rigaku OD, 2020)'
_computing_data_collection 'CrysAlisPro 1.171.40.84a (Rigaku OD, 2020)'
_computing_data_reduction 'CrysAlisPro 1.171.40.84a (Rigaku OD, 2020)'
_computing_structure_refinement 'SHELXL-2019/2 (Sheldrick, 2019)'
_diffrn_ambient_temperature 100(2)
_diffrn_detector_area_resol_mean 5.8140
_diffrn_measured_fraction_theta_full 0.999
_diffrn_measured_fraction_theta_max 0.992
_diffrn_measurement_device_type 'ROD, Synergy Custom DW system, Pilatus 200K'
_diffrn_measurement_method '\w scans'
_diffrn_radiation_type CuK\a
_diffrn_radiation_wavelength 1.54184
_diffrn_reflns_av_R_equivalents 0.0546
_diffrn_reflns_av_unetI/netI 0.0359
_diffrn_reflns_Laue_measured_fraction_full 0.999
_diffrn_reflns_Laue_measured_fraction_max 0.992
_diffrn_reflns_limit_h_max 17
_diffrn_reflns_limit_h_min -19
_diffrn_reflns_limit_k_max 21
_diffrn_reflns_limit_k_min -21
_diffrn_reflns_limit_l_max 26
_diffrn_reflns_limit_l_min -26
_diffrn_reflns_number 135790
_diffrn_reflns_point_group_measured_fraction_full 0.999
_diffrn_reflns_point_group_measured_fraction_max 0.992
_diffrn_reflns_theta_full 67.684
_diffrn_reflns_theta_max 74.648
_diffrn_reflns_theta_min 3.162
_diffrn_source 'Rotating-anode X-ray tube'
_exptl_absorpt_coefficient_mu 1.300
_exptl_absorpt_correction_T_max 1.00000
_exptl_absorpt_correction_T_min 0.93562
_exptl_absorpt_correction_type multi-scan
_exptl_absorpt_process_details
;
CrysAlisPro 1.171.40.84a (Rigaku Oxford Diffraction, 2020)
Empirical absorption correction using spherical harmonics,
implemented in SCALE3 ABSPACK scaling algorithm.
;
_exptl_crystal_colour Orange
_exptl_crystal_density_diffrn 1.222
_exptl_crystal_description block
_exptl_crystal_F_000 2180
_exptl_crystal_size_max 0.290
_exptl_crystal_size_mid 0.220
_exptl_crystal_size_min 0.140
_refine_diff_density_max 1.866
_refine_diff_density_min -0.812
_refine_diff_density_rms 0.113
_refine_ls_extinction_method none
_refine_ls_goodness_of_fit_ref 1.043
_refine_ls_hydrogen_treatment constr
_refine_ls_matrix_type full
_refine_ls_number_parameters 1304
_refine_ls_number_reflns 31939
_refine_ls_number_restraints 57
_refine_ls_restrained_S_all 1.045
_refine_ls_R_factor_all 0.0879
_refine_ls_R_factor_gt 0.0789
_refine_ls_shift/su_max 0.001
_refine_ls_shift/su_mean 0.000
_refine_ls_structure_factor_coef Fsqd
_refine_ls_weighting_details 'w=1/[\s^2^(Fo^2^)+(0.1534P)^2^+7.8253P] where P=(Fo^2^+2Fc^2^)/3'
_refine_ls_weighting_scheme calc
_refine_ls_wR_factor_gt 0.2409
_refine_ls_wR_factor_ref 0.2499
_reflns_Friedel_coverage 0.000
_reflns_number_gt 27280
_reflns_number_total 31939
_reflns_threshold_expression 'I > 2\s(I)'
_cod_data_source_file d5dt00034c3.cif
_cod_data_source_block twin5_CCDC1
_cod_depositor_comments 'Adding full bibliography for 7718098--7718101.cif.'
_cod_original_formula_sum 'C116.40 H139.40 Cu4 N12 O6.50'
_cod_database_code 7718100
_shelx_shelxl_version_number 2019/3
_shelx_space_group_comment
;
The symmetry employed for this shelxl refinement is uniquely defined
by the following loop, which should always be used as a source of
symmetry information in preference to the above space-group names.
They are only intended as comments.
;
_shelx_estimated_absorpt_t_min 0.704
_shelx_estimated_absorpt_t_max 0.839

loop_
_space_group_symop_operation_xyz
'x, y, z'
'-x, -y, -z'

loop_
_atom_site_label
_atom_site_type_symbol
_atom_site_fract_x
_atom_site_fract_y
_atom_site_fract_z
_atom_site_U_iso_or_equiv
_atom_site_adp_type
_atom_site_occupancy
_atom_site_site_symmetry_order
_atom_site_calc_flag
_atom_site_refinement_flags_posn
_atom_site_refinement_flags_adp
_atom_site_refinement_flags_occupancy
_atom_site_disorder_assembly
_atom_site_disorder_group
Cu1 Cu 0.95229(5) 0.89488(4) 0.65215(3) 0.03829(18) Uani 1 1 d . . . . .
Cu2 Cu 0.77852(5) 0.88619(4) 0.75117(3) 0.03572(17) Uani 1 1 d . . . . .
N1 N 0.8769(3) 0.8234(3) 0.6125(2) 0.0388(9) Uani 1 1 d . . . . .
C1 C 0.7899(4) 0.8256(3) 0.6183(2) 0.0406(11) Uani 1 1 d . . . . .
N2 N 0.7434(3) 0.8638(2) 0.66884(18) 0.0337(8) Uani 1 1 d . . . . .
C2 C 0.6593(3) 0.8729(4) 0.6741(2) 0.0428(12) Uani 1 1 d . . . . .
C3 C 0.6144(4) 0.8435(5) 0.6308(3) 0.065(2) Uani 1 1 d . . . . .
H3A H 0.553531 0.851725 0.636129 0.078 Uiso 1 1 calc R U . . .
C4 C 0.6582(4) 0.8039(5) 0.5820(3) 0.071(2) Uani 1 1 d . . . . .
H4A H 0.628432 0.784173 0.552536 0.085 Uiso 1 1 calc R U . . .
N4 N 0.6640(3) 0.9379(2) 0.76728(18) 0.0334(8) Uani 1 1 d . . . . .
N5 N 0.9094(3) 0.8260(3) 0.8240(2) 0.0494(11) Uani 1 1 d . . . . .
C5 C 0.7489(4) 0.7917(4) 0.5748(3) 0.0513(15) Uani 1 1 d . . . . .
N6 N 0.9272(3) 1.0433(2) 0.7204(2) 0.0386(9) Uani 1 1 d . . . . .
C6 C 0.8026(4) 0.7507(4) 0.5256(3) 0.0535(16) Uani 1 1 d . . . . .
H6A H 0.777658 0.725779 0.495711 0.064 Uiso 1 1 calc R U . . .
C7 C 0.8896(4) 0.7473(4) 0.5217(3) 0.0516(15) Uani 1 1 d . . . . .
H7A H 0.925922 0.718494 0.490035 0.062 Uiso 1 1 calc R U . . .
C8 C 0.9258(4) 0.7870(3) 0.5651(3) 0.0466(13) Uani 1 1 d . . . . .
C9 C 1.0229(4) 0.7906(4) 0.5589(3) 0.0493(13) Uani 1 1 d . . . . .
O1 O 1.0710(3) 0.7570(3) 0.5154(2) 0.0634(12) Uani 1 1 d . . . . .
C10 C 1.1365(4) 0.8430(3) 0.5998(3) 0.0438(12) Uani 1 1 d . . . . .
C11 C 1.1764(4) 0.7952(4) 0.6402(3) 0.0555(15) Uani 1 1 d . . . . .
C12 C 1.2612(5) 0.8130(5) 0.6420(3) 0.0665(19) Uani 1 1 d . . . . .
H12A H 1.288485 0.781441 0.669633 0.080 Uiso 1 1 calc R U . . .
C13 C 1.3085(5) 0.8754(5) 0.6047(3) 0.0645(17) Uani 1 1 d . . . . .
H13A H 1.366260 0.887552 0.607829 0.077 Uiso 1 1 calc R U . . .
C14 C 1.2686(4) 0.9196(4) 0.5628(3) 0.0586(16) Uani 1 1 d . . . . .
H14A H 1.300501 0.961509 0.536307 0.070 Uiso 1 1 calc R U . . .
C15 C 1.1834(4) 0.9041(3) 0.5587(3) 0.0507(13) Uani 1 1 d . . . . .
C16 C 1.1271(5) 0.7251(6) 0.6804(4) 0.086(3) Uani 1 1 d . . . . .
H16A H 1.064805 0.740437 0.695346 0.103 Uiso 1 1 calc R U . . .
C17 C 1.1620(8) 0.7019(8) 0.7388(5) 0.123(5) Uani 1 1 d . . . . .
H17A H 1.154744 0.745465 0.766842 0.185 Uiso 1 1 calc R U . . .
H17B H 1.224118 0.689576 0.725587 0.185 Uiso 1 1 calc R U . . .
H17C H 1.129733 0.655467 0.761806 0.185 Uiso 1 1 calc R U . . .
C18 C 1.1291(10) 0.6568(7) 0.6397(6) 0.126(5) Uani 1 1 d . . . . .
H18A H 1.121966 0.675903 0.597278 0.188 Uiso 1 1 calc R U . . .
H18B H 1.081420 0.619839 0.659638 0.188 Uiso 1 1 calc R U . . .
H18C H 1.185099 0.630176 0.635577 0.188 Uiso 1 1 calc R U . . .
C19 C 1.1439(5) 0.9514(4) 0.5103(4) 0.0620(17) Uani 1 1 d . . . . .
H19A H 1.087648 0.925190 0.508597 0.074 Uiso 1 1 calc R U . . .
C20 C 1.2024(6) 0.9577(5) 0.4426(4) 0.076(2) Uani 1 1 d . . . . .
H20A H 1.212736 0.904982 0.427127 0.114 Uiso 1 1 calc R U . . .
H20B H 1.258273 0.982624 0.443238 0.114 Uiso 1 1 calc R U . . .
H20C H 1.173472 0.989558 0.414073 0.114 Uiso 1 1 calc R U . . .
C21 C 1.1236(8) 1.0343(5) 0.5327(4) 0.095(3) Uani 1 1 d . . . . .
H21A H 1.086156 1.030486 0.575938 0.143 Uiso 1 1 calc R U . . .
H21B H 1.093415 1.063583 0.503626 0.143 Uiso 1 1 calc R U . . .
H21C H 1.178198 1.061844 0.532947 0.143 Uiso 1 1 calc R U . . .
C22 C 0.6125(3) 0.9187(3) 0.7293(2) 0.0402(11) Uani 1 1 d . . . . .
O2 O 0.5342(2) 0.9341(3) 0.73333(19) 0.0486(9) Uani 1 1 d . . . . .
N3 N 1.0466(3) 0.8326(3) 0.6026(2) 0.0418(10) Uani 1 1 d . . . . .
C23 C 0.6284(3) 0.9867(3) 0.8184(2) 0.0370(10) Uani 1 1 d . . . . .
C24 C 0.6146(4) 0.9532(3) 0.8815(2) 0.0420(11) Uani 1 1 d . . . . .
C25 C 0.5869(4) 1.0018(4) 0.9311(3) 0.0507(13) Uani 1 1 d . . . . .
H25A H 0.577397 0.980460 0.974070 0.061 Uiso 1 1 calc R U . . .
C26 C 0.5732(4) 1.0801(4) 0.9190(3) 0.0608(17) Uani 1 1 d . . . . .
H26A H 0.555243 1.112517 0.953613 0.073 Uiso 1 1 calc R U . . .
C27 C 0.5849(4) 1.1123(4) 0.8575(3) 0.0556(15) Uani 1 1 d . . . . .
H27A H 0.573385 1.166451 0.850032 0.067 Uiso 1 1 calc R U . . .
C28 C 0.6138(4) 1.0661(3) 0.8056(3) 0.0443(11) Uani 1 1 d . . . . .
C29 C 0.6252(4) 0.8647(3) 0.8942(3) 0.0468(12) Uani 1 1 d . . . . .
H29A H 0.673531 0.847027 0.859471 0.056 Uiso 1 1 calc R U . . .
C30 C 0.6485(5) 0.8423(4) 0.9571(3) 0.0603(16) Uani 1 1 d . . . . .
H30A H 0.660269 0.785899 0.960128 0.090 Uiso 1 1 calc R U . . .
H30B H 0.599767 0.854503 0.992249 0.090 Uiso 1 1 calc R U . . .
H30C H 0.700648 0.872137 0.959901 0.090 Uiso 1 1 calc R U . . .
C31 C 0.5428(5) 0.8216(4) 0.8905(3) 0.0588(15) Uani 1 1 d . . . . .
H31A H 0.551826 0.764746 0.894515 0.088 Uiso 1 1 calc R U . . .
H31B H 0.528365 0.836038 0.849387 0.088 Uiso 1 1 calc R U . . .
H31C H 0.494703 0.836066 0.925249 0.088 Uiso 1 1 calc R U . . .
C32 C 0.6297(4) 1.1042(4) 0.7381(3) 0.0563(15) Uani 1 1 d . . . . .
H32A H 0.647287 1.061962 0.707867 0.068 Uiso 1 1 calc R U . . .
C33 C 0.5506(6) 1.1429(7) 0.7229(5) 0.107(4) Uani 1 1 d . . . . .
H33A H 0.503898 1.103571 0.727186 0.161 Uiso 1 1 calc R U . . .
H33B H 0.565316 1.166817 0.679090 0.161 Uiso 1 1 calc R U . . .
H33C H 0.531009 1.183795 0.752624 0.161 Uiso 1 1 calc R U . . .
C34 C 0.7041(5) 1.1652(7) 0.7250(4) 0.093(3) Uani 1 1 d . . . . .
H34A H 0.716142 1.184991 0.680097 0.139 Uiso 1 1 calc R U . . .
H34B H 0.756586 1.140669 0.734328 0.139 Uiso 1 1 calc R U . . .
H34C H 0.687171 1.208881 0.752316 0.139 Uiso 1 1 calc R U . . .
C35 C 0.8586(4) 0.8488(3) 0.7938(3) 0.0474(13) Uani 1 1 d . . . . .
C36 C 0.9707(4) 0.7993(4) 0.8599(3) 0.0556(14) Uani 1 1 d . . . . .
C37 C 0.9453(5) 0.7390(4) 0.9060(4) 0.0627(17) Uani 1 1 d . . . . .
C38 C 1.0078(5) 0.7145(5) 0.9407(4) 0.076(2) Uani 1 1 d . . . . .
H38A H 0.994531 0.672116 0.972415 0.091 Uiso 1 1 calc R U . . .
C39 C 1.0890(5) 0.7525(6) 0.9284(4) 0.084(2) Uani 1 1 d . . . . .
H39A H 1.129458 0.737017 0.953429 0.100 Uiso 1 1 calc R U . . .
C40 C 1.1116(6) 0.8110(6) 0.8815(4) 0.084(2) Uani 1 1 d . . . . .
H40A H 1.168605 0.833640 0.872998 0.100 Uiso 1 1 calc R U . . .
C41 C 1.0521(5) 0.8395(5) 0.8445(4) 0.0693(19) Uani 1 1 d . . . . .
C42 C 0.8551(5) 0.7018(5) 0.9202(4) 0.0715(19) Uani 1 1 d . . . . .
H42A H 0.844737 0.680598 0.881372 0.107 Uiso 1 1 calc R U . . .
H42B H 0.811348 0.741467 0.934704 0.107 Uiso 1 1 calc R U . . .
H42C H 0.850861 0.659067 0.953618 0.107 Uiso 1 1 calc R U . . .
C43 C 1.0762(5) 0.9039(6) 0.7921(4) 0.088(3) Uani 1 1 d . . . . .
H43A H 1.041688 0.897546 0.760202 0.132 Uiso 1 1 calc R U . . .
H43B H 1.138477 0.900976 0.771868 0.132 Uiso 1 1 calc R U . . .
H43C H 1.064108 0.955077 0.810110 0.132 Uiso 1 1 calc R U . . .
C44 C 0.9356(3) 0.9858(3) 0.6933(2) 0.0432(11) Uani 1 1 d . . . . .
C45 C 0.9192(4) 1.1143(3) 0.7497(2) 0.0406(11) Uani 1 1 d . . . . .
C46 C 0.8847(4) 1.1130(4) 0.8158(3) 0.0486(13) Uani 1 1 d . . . . .
C47 C 0.8786(5) 1.1858(4) 0.8426(3) 0.0617(17) Uani 1 1 d . . . . .
H47A H 0.856491 1.187793 0.887314 0.074 Uiso 1 1 calc R U . . .
C48 C 0.9035(5) 1.2539(4) 0.8061(3) 0.0579(15) Uani 1 1 d . . . . .
H48A H 0.899808 1.302134 0.826121 0.069 Uiso 1 1 calc R U . . .
C49 C 0.9339(4) 1.2544(3) 0.7410(3) 0.0479(12) Uani 1 1 d . . . . .
H49A H 0.948840 1.302923 0.716509 0.057 Uiso 1 1 calc R U . . .
C50 C 0.9428(4) 1.1842(3) 0.7109(3) 0.0433(11) Uani 1 1 d . . . . .
C51 C 0.8538(5) 1.0376(4) 0.8546(3) 0.0601(16) Uani 1 1 d . . . . .
H51A H 0.842591 1.046665 0.900148 0.090 Uiso 1 1 calc R U . . .
H51B H 0.898721 0.997659 0.844687 0.090 Uiso 1 1 calc R U . . .
H51C H 0.799840 1.019433 0.844345 0.090 Uiso 1 1 calc R U . . .
C52 C 0.9741(4) 1.1820(4) 0.6400(3) 0.0525(14) Uani 1 1 d . . . . .
H52A H 0.983532 1.235820 0.620472 0.079 Uiso 1 1 calc R U . . .
H52B H 0.930230 1.155267 0.622859 0.079 Uiso 1 1 calc R U . . .
H52C H 1.029125 1.153391 0.630372 0.079 Uiso 1 1 calc R U . . .
Cu1' Cu 0.55819(5) 0.39013(4) 0.75505(3) 0.03614(17) Uani 1 1 d . . . . .
Cu2' Cu 0.45945(5) 0.40136(4) 0.64994(3) 0.03678(18) Uani 1 1 d . . . . .
N1' N 0.6523(3) 0.3683(2) 0.67602(18) 0.0365(9) Uani 1 1 d . . . . .
C1' C 0.6425(3) 0.3331(3) 0.6230(2) 0.0344(10) Uani 1 1 d . . . . .
N2' N 0.5603(3) 0.3309(2) 0.61441(18) 0.0346(9) Uani 1 1 d . . . . .
C2' C 0.5450(4) 0.2925(3) 0.5656(2) 0.0388(11) Uani 1 1 d . . . . .
C3' C 0.6128(4) 0.2560(3) 0.5233(2) 0.0465(13) Uani 1 1 d . . . . .
H3'A H 0.599551 0.226853 0.490589 0.056 Uiso 1 1 calc R U . . .
C4' C 0.6964(4) 0.2621(3) 0.5290(2) 0.0454(13) Uani 1 1 d . . . . .
H4'A H 0.742047 0.238709 0.499566 0.054 Uiso 1 1 calc R U . . .
C5' C 0.7153(4) 0.3037(3) 0.5793(2) 0.0420(12) Uani 1 1 d . . . . .
C6' C 0.7990(4) 0.3182(4) 0.5897(3) 0.0543(15) Uani 1 1 d . . . . .
H6'A H 0.849489 0.300800 0.561015 0.065 Uiso 1 1 calc R U . . .
C7' C 0.8070(4) 0.3569(4) 0.6407(3) 0.0535(14) Uani 1 1 d . . . . .
H7'A H 0.863221 0.368943 0.647058 0.064 Uiso 1 1 calc R U . . .
C8' C 0.7316(4) 0.3792(3) 0.6844(2) 0.0394(11) Uani 1 1 d . . . . .
C9' C 0.7374(3) 0.4185(3) 0.7442(2) 0.0383(10) Uani 1 1 d . . . . .
O1' O 0.8107(3) 0.4308(3) 0.7540(2) 0.0536(10) Uani 1 1 d . . . . .
N3' N 0.6597(3) 0.4364(3) 0.77917(18) 0.0372(9) Uani 1 1 d . . . . .
C10' C 0.6586(3) 0.4805(3) 0.8334(2) 0.0408(11) Uani 1 1 d . . . . .
C11' C 0.6340(4) 0.4422(4) 0.8945(3) 0.0497(14) Uani 1 1 d . . . . .
C12' C 0.6267(5) 0.4874(5) 0.9472(3) 0.0621(18) Uani 1 1 d . . . . .
H12B H 0.608671 0.462822 0.989068 0.075 Uiso 1 1 calc R U . . .
C13' C 0.6456(5) 0.5679(5) 0.9392(3) 0.073(2) Uani 1 1 d . . . . .
H13B H 0.642318 0.597616 0.975316 0.087 Uiso 1 1 calc R U . . .
C14' C 0.6684(5) 0.6034(4) 0.8797(4) 0.067(2) Uani 1 1 d . . . . .
H14B H 0.679916 0.658449 0.874816 0.081 Uiso 1 1 calc R U . . .
C15' C 0.6758(4) 0.5617(4) 0.8249(3) 0.0536(15) Uani 1 1 d . . . . .
C16' C 0.6174(4) 0.3538(4) 0.9040(3) 0.0537(14) Uani 1 1 d . . . . .
H16B H 0.609282 0.336070 0.862441 0.064 Uiso 1 1 calc R U . . .
C17' C 0.5379(7) 0.3296(7) 0.9527(6) 0.117(4) Uani 1 1 d . . . . .
H17D H 0.522567 0.274989 0.947652 0.176 Uiso 1 1 calc R U . . .
H17E H 0.489663 0.363862 0.947359 0.176 Uiso 1 1 calc R U . . .
H17F H 0.548652 0.333711 0.995354 0.176 Uiso 1 1 calc R U . . .
C18' C 0.6921(7) 0.3118(6) 0.9184(9) 0.160(7) Uani 1 1 d . . . . .
H18D H 0.684914 0.255436 0.914031 0.240 Uiso 1 1 calc R U . . .
H18E H 0.695855 0.320053 0.962247 0.240 Uiso 1 1 calc R U . . .
H18F H 0.745713 0.331548 0.888656 0.240 Uiso 1 1 calc R U . . .
C19' C 0.6997(6) 0.6049(4) 0.7590(3) 0.0660(19) Uani 1 1 d . . . . .
H19B H 0.689274 0.567811 0.727429 0.079 Uiso 1 1 calc R U . . .
C20' C 0.6439(7) 0.6790(6) 0.7526(5) 0.096(3) Uani 1 1 d . . . . .
H20D H 0.581857 0.665236 0.768407 0.145 Uiso 1 1 calc R U . . .
H20E H 0.654590 0.698498 0.707657 0.145 Uiso 1 1 calc R U . . .
H20F H 0.660010 0.719958 0.777771 0.145 Uiso 1 1 calc R U . . .
C21' C 0.7932(8) 0.6309(9) 0.7397(6) 0.135(5) Uani 1 1 d . . . . .
H21D H 0.830685 0.585446 0.742234 0.203 Uiso 1 1 calc R U . . .
H21E H 0.804419 0.669861 0.768351 0.203 Uiso 1 1 calc R U . . .
H21F H 0.805745 0.654491 0.695746 0.203 Uiso 1 1 calc R U . . .
C22' C 0.4516(4) 0.2948(3) 0.5578(3) 0.0421(12) Uani 1 1 d . . . . .
O2' O 0.4360(3) 0.2603(3) 0.51214(19) 0.0522(10) Uani 1 1 d . . . . .
N4' N 0.3995(3) 0.3349(3) 0.6006(2) 0.0397(10) Uani 1 1 d . . . . .
C23' C 0.3104(4) 0.3426(3) 0.5982(2) 0.0411(11) Uani 1 1 d . . . . .
C24' C 0.2466(4) 0.2917(4) 0.6383(3) 0.0477(13) Uani 1 1 d . . . . .
C25' C 0.1597(5) 0.3090(4) 0.6431(3) 0.0543(15) Uani 1 1 d . . . . .
H25B H 0.116418 0.276002 0.670631 0.065 Uiso 1 1 calc R U . . .
C26' C 0.1331(4) 0.3737(4) 0.6089(3) 0.0499(13) Uani 1 1 d . . . . .
H26B H 0.073075 0.386151 0.614819 0.060 Uiso 1 1 calc R U . . .
C27' C 0.1969(4) 0.4194(3) 0.5657(3) 0.0487(13) Uani 1 1 d . . . . .
H27B H 0.179506 0.461344 0.540253 0.058 Uiso 1 1 calc R U . . .
C28' C 0.2860(4) 0.4045(3) 0.5593(3) 0.0451(12) Uani 1 1 d . . . . .
C29' C 0.2746(5) 0.2167(4) 0.6721(3) 0.0655(18) Uani 1 1 d . . . . .
H29B H 0.330748 0.228216 0.684351 0.079 Uiso 1 1 calc R U . . .
C30' C 0.2064(6) 0.1892(5) 0.7328(4) 0.078(2) Uani 1 1 d . . . . .
H30D H 0.232531 0.150740 0.758506 0.117 Uiso 1 1 calc R U . . .
H30E H 0.156535 0.164720 0.720851 0.117 Uiso 1 1 calc R U . . .
H30F H 0.186472 0.234434 0.757623 0.117 Uiso 1 1 calc R U . . .
C31' C 0.2903(8) 0.1520(5) 0.6258(5) 0.108(4) Uani 1 1 d . . . . .
H31D H 0.315955 0.106581 0.644781 0.163 Uiso 1 1 calc R U . . .
H31E H 0.330334 0.171481 0.585950 0.163 Uiso 1 1 calc R U . . .
H31F H 0.234631 0.136131 0.616879 0.163 Uiso 1 1 calc R U . . .
C32' C 0.3548(4) 0.4529(3) 0.5104(3) 0.0517(14) Uani 1 1 d . . . . .
H32B H 0.411338 0.424624 0.506262 0.062 Uiso 1 1 calc R U . . .
C33' C 0.3344(5) 0.4598(4) 0.4446(3) 0.0598(16) Uani 1 1 d . . . . .
H33D H 0.319898 0.407651 0.433079 0.090 Uiso 1 1 calc R U . . .
H33E H 0.385462 0.481610 0.413140 0.090 Uiso 1 1 calc R U . . .
H33F H 0.284687 0.494681 0.445230 0.090 Uiso 1 1 calc R U . . .
C34' C 0.3680(7) 0.5338(4) 0.5327(4) 0.078(3) Uani 1 1 d . . . . .
H34D H 0.389462 0.528063 0.571987 0.116 Uiso 1 1 calc R U . . .
H34E H 0.312330 0.561430 0.540950 0.116 Uiso 1 1 calc R U . . .
H34F H 0.410778 0.564088 0.499518 0.116 Uiso 1 1 calc R U . . .
C35' C 0.4431(4) 0.3608(3) 0.7853(3) 0.0465(12) Uani 1 1 d . . . . .
N5' N 0.3677(3) 0.3480(3) 0.8024(2) 0.0547(12) Uani 1 1 d . . . . .
C36' C 0.2789(5) 0.3319(5) 0.8289(4) 0.071(2) Uani 1 1 d . . . . .
C37' C 0.2602(7) 0.2720(7) 0.8755(4) 0.096(3) Uani 1 1 d . . . . .
C38' C 0.1697(9) 0.2573(8) 0.9037(5) 0.113(4) Uani 1 1 d . . . . .
H38B H 0.152730 0.217459 0.937300 0.135 Uiso 1 1 calc R U . . .
C39' C 0.1045(8) 0.3024(8) 0.8814(6) 0.118(5) Uani 1 1 d . . . . .
H39B H 0.044662 0.291534 0.900549 0.141 Uiso 1 1 calc R U . . .
C40' C 0.1260(6) 0.3618(7) 0.8327(5) 0.104(4) Uani 1 1 d . . . . .
H40B H 0.081984 0.390932 0.818171 0.124 Uiso 1 1 calc R U . . .
C41' C 0.2138(5) 0.3771(6) 0.8061(4) 0.080(2) Uani 1 1 d . . . . .
C42' C 0.3355(9) 0.2224(7) 0.8921(5) 0.132(6) Uani 1 1 d . . . . .
H42D H 0.375747 0.208683 0.852648 0.198 Uiso 1 1 calc R U . . .
H42E H 0.311503 0.174169 0.917406 0.198 Uiso 1 1 calc R U . . .
H42F H 0.367071 0.252974 0.916849 0.198 Uiso 1 1 calc R U . . .
C43' C 0.2366(6) 0.4418(5) 0.7529(5) 0.087(2) Uani 1 1 d . . . . .
H43D H 0.185073 0.453829 0.735823 0.131 Uiso 1 1 calc R U . . .
H43E H 0.283793 0.424436 0.718802 0.131 Uiso 1 1 calc R U . . .
H43F H 0.255661 0.489105 0.769768 0.131 Uiso 1 1 calc R U . . .
C44' C 0.4490(3) 0.4944(3) 0.6885(2) 0.0403(11) Uani 1 1 d . . . . .
N6' N 0.4396(3) 0.5515(3) 0.7163(2) 0.0407(9) Uani 1 1 d . . . . .
C45' C 0.4234(4) 0.6220(3) 0.7473(3) 0.0429(11) Uani 1 1 d . . . . .
C46' C 0.4036(5) 0.6182(4) 0.8130(3) 0.0520(14) Uani 1 1 d . . . . .
C47' C 0.3843(5) 0.6887(4) 0.8410(3) 0.0570(15) Uani 1 1 d . . . . .
H47B H 0.366708 0.688432 0.886216 0.068 Uiso 1 1 calc R U . . .
C48' C 0.3900(4) 0.7599(4) 0.8045(3) 0.0533(14) Uani 1 1 d . . . . .
H48B H 0.378413 0.807669 0.825037 0.064 Uiso 1 1 calc R U . . .
C49' C 0.4124(4) 0.7616(3) 0.7388(3) 0.0467(12) Uani 1 1 d . . . . .
H49B H 0.415802 0.810325 0.714157 0.056 Uiso 1 1 calc R U . . .
C50' C 0.4301(3) 0.6912(3) 0.7082(2) 0.0384(10) Uani 1 1 d . . . . .
C51' C 0.4013(6) 0.5431(4) 0.8520(3) 0.071(2) Uani 1 1 d . . . . .
H51D H 0.460156 0.521369 0.845001 0.107 Uiso 1 1 calc R U . . .
H51E H 0.361897 0.505677 0.839561 0.107 Uiso 1 1 calc R U . . .
H51F H 0.380256 0.552342 0.897229 0.107 Uiso 1 1 calc R U . . .
C52' C 0.4537(4) 0.6905(3) 0.6369(3) 0.0488(13) Uani 1 1 d . . . . .
H52D H 0.460759 0.744706 0.617919 0.073 Uiso 1 1 calc R U . . .
H52E H 0.407253 0.663845 0.622472 0.073 Uiso 1 1 calc R U . . .
H52F H 0.508615 0.662523 0.623637 0.073 Uiso 1 1 calc R U . . .
C1S C 0.9664(7) 0.5334(8) 0.8232(5) 0.109(4) Uani 1 1 d D . . . .
H1SA H 0.960640 0.517677 0.781415 0.164 Uiso 1 1 calc R U . . .
H1SB H 0.952946 0.589274 0.826604 0.164 Uiso 1 1 calc R U . . .
H1SC H 1.026342 0.524449 0.827649 0.164 Uiso 1 1 calc R U . . .
C2S C 0.9037(7) 0.4851(6) 0.8753(5) 0.091(3) Uani 1 1 d D . . . .
H2SA H 0.843270 0.493485 0.870306 0.110 Uiso 1 1 calc R U . . .
H2SB H 0.916742 0.428592 0.871353 0.110 Uiso 1 1 calc R U . . .
O3S O 0.9100(4) 0.5058(4) 0.9354(3) 0.0823(16) Uani 1 1 d D . . . .
C4S C 0.8590(6) 0.4604(5) 0.9864(5) 0.087(3) Uani 1 1 d D . . . .
H4SA H 0.879112 0.405370 0.984308 0.105 Uiso 1 1 calc R U . . .
H4SB H 0.797806 0.460791 0.981865 0.105 Uiso 1 1 calc R U . . .
C5S C 0.8612(7) 0.4867(7) 1.0490(5) 0.106(3) Uani 1 1 d D . . . .
H5SA H 0.823903 0.452017 1.082289 0.159 Uiso 1 1 calc R U . . .
H5SB H 0.921322 0.485174 1.054537 0.159 Uiso 1 1 calc R U . . .
H5SC H 0.839892 0.540680 1.052091 0.159 Uiso 1 1 calc R U . . .
C6S C 0.2746(6) 0.8790(6) 0.9749(4) 0.083(2) Uani 1 1 d . . . . .
H6SA H 0.285072 0.883945 1.017564 0.124 Uiso 1 1 calc R U . . .
H6SB H 0.211585 0.879560 0.977324 0.124 Uiso 1 1 calc R U . . .
H6SC H 0.298612 0.829403 0.958642 0.124 Uiso 1 1 calc R U . . .
C7S C 0.3181(6) 0.9467(4) 0.9307(3) 0.0700(19) Uani 1 1 d . . . . .
H7SA H 0.294464 0.997058 0.947002 0.084 Uiso 1 1 calc R U . . .
H7SB H 0.381762 0.946745 0.928262 0.084 Uiso 1 1 calc R U . . .
O8S O 0.3024(3) 0.9386(3) 0.8700(2) 0.0600(11) Uani 1 1 d . . . . .
C9S C 0.3490(5) 0.9935(5) 0.8236(4) 0.0699(19) Uani 1 1 d . . . . .
H9SA H 0.412320 0.987571 0.820730 0.084 Uiso 1 1 calc R U . . .
H9SB H 0.332773 1.047348 0.835922 0.084 Uiso 1 1 calc R U . . .
C10S C 0.3296(5) 0.9821(5) 0.7590(4) 0.073(2) Uani 1 1 d . . . . .
H10A H 0.362820 1.021054 0.727126 0.110 Uiso 1 1 calc R U . . .
H10B H 0.346443 0.929032 0.746463 0.110 Uiso 1 1 calc R U . . .
H10C H 0.267005 0.988729 0.761635 0.110 Uiso 1 1 calc R U . . .
C11S C 0.5266(8) 0.9870(6) 0.5530(6) 0.099(3) Uani 0.8 1 d D U P . .
H11A H 0.550483 0.977480 0.589440 0.118 Uiso 0.8 1 calc R U P . .
C12S C 0.4893(7) 1.0536(5) 0.5434(5) 0.070(2) Uani 0.8 1 d D U P . .
H12C H 0.477181 1.090871 0.574935 0.084 Uiso 0.8 1 calc R U P . .
C13S C 0.4695(8) 1.0664(8) 0.4881(5) 0.090(3) Uani 0.8 1 d D U P . .
H13C H 0.451043 1.117535 0.477158 0.108 Uiso 0.8 1 calc R U P . .
C14S C 1.082(3) 0.4338(18) 0.3911(18) 0.194(12) Uani 0.5 1 d D U P A -1
H14C H 1.074305 0.380049 0.379748 0.291 Uiso 0.5 1 calc R U P A -1
H14D H 1.076895 0.471101 0.355548 0.291 Uiso 0.5 1 calc R U P A -1
H14E H 1.140285 0.439581 0.399884 0.291 Uiso 0.5 1 calc R U P A -1
C15S C 1.013(3) 0.4505(19) 0.450(2) 0.168(8) Uani 0.5 1 d D U P A -1
H15A H 0.953841 0.445824 0.442041 0.202 Uiso 0.5 1 calc R U P A -1
H15B H 1.017709 0.414068 0.486711 0.202 Uiso 0.5 1 calc R U P A -1
O16S O 1.0310(16) 0.5239(13) 0.4599(12) 0.174(7) Uani 0.5 1 d D U P A -1
C17S C 1.032(2) 0.5637(19) 0.5103(16) 0.172(8) Uani 0.5 1 d D U P A -1
H17G H 1.028092 0.620851 0.499574 0.206 Uiso 0.5 1 calc R U P A -1
H17H H 1.085832 0.553617 0.525286 0.206 Uiso 0.5 1 calc R U P A -1
C18S C 0.957(2) 0.5368(19) 0.5586(16) 0.154(9) Uani 0.5 1 d D U P A -1
H18G H 0.954191 0.564793 0.597144 0.232 Uiso 0.5 1 calc R U P A -1
H18H H 0.903611 0.547085 0.542967 0.232 Uiso 0.5 1 calc R U P A -1
H18I H 0.961060 0.480191 0.568550 0.232 Uiso 0.5 1 calc R U P A -1

loop_
_atom_site_aniso_label
_atom_site_aniso_U_11
_atom_site_aniso_U_22
_atom_site_aniso_U_33
_atom_site_aniso_U_23
_atom_site_aniso_U_13
_atom_site_aniso_U_12
Cu1 0.0323(4) 0.0338(4) 0.0490(4) -0.0140(3) -0.0065(3) -0.0009(3)
Cu2 0.0331(4) 0.0336(4) 0.0432(4) -0.0091(3) -0.0126(3) 0.0016(3)
N1 0.037(2) 0.032(2) 0.046(2) -0.0118(16) -0.0022(17) -0.0126(18)
C1 0.043(3) 0.038(3) 0.040(2) -0.0116(19) -0.005(2) -0.011(2)
N2 0.0258(19) 0.033(2) 0.043(2) -0.0104(15) -0.0081(15) -0.0060(16)
C2 0.031(3) 0.061(3) 0.039(2) -0.013(2) -0.0095(19) -0.008(2)
C3 0.034(3) 0.112(6) 0.053(3) -0.030(3) -0.009(2) -0.021(3)
C4 0.044(3) 0.121(7) 0.049(3) -0.032(4) -0.007(3) -0.036(4)
N4 0.029(2) 0.031(2) 0.0418(19) -0.0075(15) -0.0086(15) 0.0020(16)
N5 0.041(3) 0.045(3) 0.072(3) -0.009(2) -0.033(2) 0.008(2)
C5 0.047(3) 0.061(4) 0.043(3) -0.017(2) -0.002(2) -0.024(3)
N6 0.032(2) 0.032(2) 0.054(2) -0.0145(17) -0.0108(17) -0.0035(17)
C6 0.054(3) 0.059(4) 0.045(3) -0.021(2) -0.002(2) -0.024(3)
C7 0.058(4) 0.047(3) 0.046(3) -0.020(2) 0.003(2) -0.019(3)
C8 0.052(3) 0.037(3) 0.048(3) -0.012(2) -0.001(2) -0.013(2)
C9 0.043(3) 0.044(3) 0.056(3) -0.011(2) -0.001(2) -0.004(3)
O1 0.053(3) 0.060(3) 0.070(3) -0.032(2) 0.008(2) 0.003(2)
C10 0.035(3) 0.037(3) 0.059(3) -0.014(2) -0.006(2) 0.008(2)
C11 0.046(3) 0.057(4) 0.059(3) -0.003(3) -0.004(3) 0.008(3)
C12 0.051(4) 0.089(6) 0.062(4) -0.011(3) -0.017(3) 0.022(4)
C13 0.048(4) 0.072(5) 0.076(4) -0.021(3) -0.015(3) 0.002(3)
C14 0.042(3) 0.051(4) 0.083(4) -0.016(3) -0.009(3) 0.000(3)
C15 0.036(3) 0.037(3) 0.077(4) -0.012(2) -0.006(2) 0.001(2)
C16 0.050(4) 0.092(7) 0.105(6) 0.031(5) -0.008(4) 0.004(4)
C17 0.126(10) 0.129(10) 0.090(6) 0.038(6) 0.013(6) 0.052(8)
C18 0.151(12) 0.077(7) 0.141(10) 0.028(7) -0.028(8) -0.037(8)
C19 0.043(3) 0.037(3) 0.101(5) 0.008(3) -0.009(3) -0.003(3)
C20 0.083(6) 0.064(5) 0.081(5) -0.009(4) -0.019(4) 0.013(4)
C21 0.137(9) 0.051(5) 0.079(5) 0.003(4) 0.010(5) 0.044(5)
C22 0.035(3) 0.047(3) 0.040(2) -0.002(2) -0.0114(19) -0.006(2)
O2 0.0295(19) 0.060(3) 0.059(2) -0.0104(18) -0.0149(15) 0.0018(17)
N3 0.036(2) 0.035(2) 0.052(2) -0.0117(18) -0.0038(18) -0.0032(18)
C23 0.027(2) 0.037(3) 0.048(2) -0.0102(19) -0.0081(18) 0.0024(19)
C24 0.040(3) 0.041(3) 0.045(3) -0.008(2) -0.007(2) -0.002(2)
C25 0.056(4) 0.049(3) 0.046(3) -0.010(2) -0.006(2) 0.000(3)
C26 0.054(4) 0.055(4) 0.067(4) -0.027(3) 0.006(3) -0.008(3)
C27 0.049(3) 0.037(3) 0.076(4) -0.014(3) -0.002(3) 0.004(3)
C28 0.036(3) 0.037(3) 0.059(3) -0.007(2) -0.008(2) 0.007(2)
C29 0.054(3) 0.042(3) 0.044(3) -0.003(2) -0.009(2) -0.001(2)
C30 0.060(4) 0.068(4) 0.055(3) 0.001(3) -0.019(3) 0.006(3)
C31 0.063(4) 0.051(4) 0.065(4) -0.001(3) -0.020(3) -0.011(3)
C32 0.051(4) 0.047(3) 0.071(4) 0.006(3) -0.016(3) 0.001(3)
C33 0.057(5) 0.119(8) 0.145(8) 0.071(7) -0.046(5) -0.028(5)
C34 0.041(4) 0.133(9) 0.099(6) 0.049(6) -0.021(4) -0.020(4)
C35 0.050(3) 0.033(3) 0.060(3) -0.013(2) -0.012(2) 0.002(2)
C36 0.047(3) 0.055(4) 0.074(4) -0.011(3) -0.033(3) 0.010(3)
C37 0.058(4) 0.056(4) 0.084(4) -0.012(3) -0.035(3) 0.017(3)
C38 0.069(5) 0.072(5) 0.097(5) 0.002(4) -0.046(4) 0.009(4)
C39 0.060(5) 0.093(6) 0.110(6) 0.006(5) -0.048(4) 0.013(4)
C40 0.058(5) 0.099(7) 0.105(6) -0.010(5) -0.041(4) -0.001(4)
C41 0.056(4) 0.076(5) 0.084(5) -0.009(4) -0.030(3) 0.008(4)
C42 0.061(4) 0.057(4) 0.103(5) 0.000(4) -0.034(4) 0.001(3)
C43 0.052(4) 0.109(8) 0.109(6) 0.009(5) -0.035(4) -0.017(5)
C44 0.030(2) 0.048(3) 0.051(3) -0.008(2) -0.008(2) -0.008(2)
C45 0.039(3) 0.035(3) 0.051(3) -0.016(2) -0.014(2) -0.001(2)
C46 0.050(3) 0.044(3) 0.053(3) -0.015(2) -0.012(2) -0.001(2)
C47 0.072(4) 0.057(4) 0.057(3) -0.026(3) -0.008(3) -0.006(3)
C48 0.065(4) 0.036(3) 0.072(4) -0.023(3) -0.009(3) 0.002(3)
C49 0.045(3) 0.029(3) 0.073(4) -0.011(2) -0.020(3) 0.002(2)
C50 0.033(3) 0.042(3) 0.059(3) -0.015(2) -0.015(2) 0.001(2)
C51 0.078(5) 0.047(3) 0.054(3) -0.007(2) -0.014(3) -0.010(3)
C52 0.049(3) 0.046(3) 0.061(3) -0.010(2) -0.008(3) -0.009(3)
Cu1' 0.0369(4) 0.0321(4) 0.0414(4) -0.0051(3) -0.0123(3) 0.0035(3)
Cu2' 0.0410(4) 0.0285(4) 0.0459(4) -0.0075(3) -0.0189(3) 0.0017(3)
N1' 0.045(2) 0.031(2) 0.0363(19) -0.0064(15) -0.0143(16) 0.0072(18)
C1' 0.040(3) 0.026(2) 0.039(2) -0.0086(17) -0.0133(19) 0.0074(19)
N2' 0.042(2) 0.027(2) 0.0390(19) -0.0058(15) -0.0166(17) 0.0005(17)
C2' 0.053(3) 0.026(2) 0.044(2) -0.0031(18) -0.023(2) -0.001(2)
C3' 0.073(4) 0.030(3) 0.041(2) -0.0117(19) -0.021(2) 0.008(2)
C4' 0.057(3) 0.041(3) 0.042(2) -0.015(2) -0.017(2) 0.021(3)
C5' 0.054(3) 0.035(3) 0.039(2) -0.0084(19) -0.012(2) 0.015(2)
C6' 0.044(3) 0.068(4) 0.050(3) -0.020(3) -0.006(2) 0.020(3)
C7' 0.044(3) 0.067(4) 0.053(3) -0.020(3) -0.015(2) 0.016(3)
C8' 0.039(3) 0.041(3) 0.042(2) -0.0103(19) -0.014(2) 0.006(2)
C9' 0.037(3) 0.033(2) 0.051(3) -0.0134(19) -0.019(2) 0.009(2)
O1' 0.039(2) 0.064(3) 0.066(2) -0.025(2) -0.0226(18) 0.0081(19)
N3' 0.039(2) 0.036(2) 0.0390(19) -0.0102(16) -0.0120(16) 0.0066(18)
C10' 0.037(3) 0.044(3) 0.048(3) -0.019(2) -0.019(2) 0.010(2)
C11' 0.043(3) 0.065(4) 0.046(3) -0.015(2) -0.017(2) 0.016(3)
C12' 0.065(4) 0.078(5) 0.051(3) -0.023(3) -0.023(3) 0.023(4)
C13' 0.080(5) 0.087(5) 0.068(4) -0.046(4) -0.039(4) 0.027(4)
C14' 0.075(5) 0.057(4) 0.091(5) -0.043(4) -0.050(4) 0.029(4)
C15' 0.059(4) 0.048(3) 0.065(3) -0.023(3) -0.033(3) 0.013(3)
C16' 0.057(4) 0.063(4) 0.042(3) -0.004(2) -0.012(2) 0.004(3)
C17' 0.083(7) 0.107(8) 0.136(9) -0.014(7) 0.031(6) -0.021(6)
C18' 0.070(6) 0.040(5) 0.38(2) 0.004(8) -0.084(10) 0.013(4)
C19' 0.096(6) 0.035(3) 0.076(4) -0.012(3) -0.036(4) -0.005(3)
C20' 0.090(7) 0.070(6) 0.140(8) 0.020(5) -0.058(6) 0.007(5)
C21' 0.095(9) 0.158(12) 0.146(10) 0.068(9) -0.035(7) -0.002(8)
C22' 0.055(3) 0.027(2) 0.050(3) -0.0032(19) -0.025(2) 0.002(2)
O2' 0.068(3) 0.045(2) 0.055(2) -0.0146(17) -0.0340(19) 0.000(2)
N4' 0.040(2) 0.037(2) 0.048(2) -0.0041(17) -0.0211(18) -0.0042(19)
C23' 0.044(3) 0.036(3) 0.049(3) -0.006(2) -0.023(2) -0.006(2)
C24' 0.048(3) 0.048(3) 0.052(3) -0.004(2) -0.022(2) -0.003(3)
C25' 0.058(4) 0.056(4) 0.052(3) -0.003(3) -0.018(3) -0.007(3)
C26' 0.033(3) 0.057(4) 0.064(3) -0.011(3) -0.018(2) 0.000(3)
C27' 0.050(3) 0.034(3) 0.067(3) -0.004(2) -0.023(3) 0.003(2)
C28' 0.047(3) 0.033(3) 0.060(3) -0.006(2) -0.023(2) -0.001(2)
C29' 0.067(4) 0.060(4) 0.068(4) 0.018(3) -0.018(3) 0.003(3)
C30' 0.096(6) 0.060(5) 0.079(5) 0.009(4) -0.028(4) -0.011(4)
C31' 0.137(10) 0.052(5) 0.111(7) 0.015(4) 0.016(6) 0.031(5)
C32' 0.048(3) 0.033(3) 0.076(4) 0.011(2) -0.023(3) -0.006(3)
C33' 0.062(4) 0.055(4) 0.058(3) -0.002(3) -0.005(3) -0.005(3)
C34' 0.119(7) 0.050(4) 0.077(4) 0.009(3) -0.056(5) -0.022(4)
C35' 0.051(3) 0.034(3) 0.057(3) -0.006(2) -0.016(2) 0.006(2)
N5' 0.044(3) 0.051(3) 0.067(3) -0.005(2) -0.008(2) -0.009(2)
C36' 0.065(5) 0.071(5) 0.070(4) -0.013(3) 0.000(3) -0.022(4)
C37' 0.101(7) 0.124(8) 0.057(4) -0.002(4) -0.004(4) -0.058(6)
C38' 0.113(9) 0.141(10) 0.075(5) -0.007(6) -0.003(5) -0.066(8)
C39' 0.078(7) 0.152(12) 0.114(8) -0.050(8) 0.010(6) -0.054(8)
C40' 0.054(5) 0.129(9) 0.119(8) -0.044(7) 0.009(5) -0.020(5)
C41' 0.035(3) 0.093(6) 0.112(6) -0.041(5) -0.009(3) -0.002(4)
C42' 0.167(11) 0.146(10) 0.094(6) 0.071(7) -0.079(7) -0.108(9)
C43' 0.072(6) 0.068(5) 0.123(7) -0.010(5) -0.025(5) 0.008(4)
C44' 0.034(3) 0.039(3) 0.052(3) -0.002(2) -0.019(2) 0.003(2)
N6' 0.046(3) 0.032(2) 0.048(2) -0.0106(17) -0.0165(18) 0.0059(19)
C45' 0.045(3) 0.035(3) 0.052(3) -0.014(2) -0.016(2) 0.007(2)
C46' 0.061(4) 0.043(3) 0.054(3) -0.009(2) -0.014(3) 0.014(3)
C47' 0.072(4) 0.053(4) 0.047(3) -0.016(2) -0.013(3) 0.012(3)
C48' 0.058(4) 0.044(3) 0.063(3) -0.022(2) -0.021(3) 0.014(3)
C49' 0.050(3) 0.039(3) 0.056(3) -0.014(2) -0.019(2) 0.006(2)
C50' 0.036(3) 0.028(2) 0.055(3) -0.0099(19) -0.019(2) 0.001(2)
C51' 0.104(6) 0.054(4) 0.052(3) -0.011(3) -0.006(3) 0.022(4)
C52' 0.062(4) 0.034(3) 0.054(3) -0.011(2) -0.020(3) -0.001(3)
C1S 0.095(8) 0.134(10) 0.113(8) -0.036(7) -0.045(6) 0.040(7)
C2S 0.089(7) 0.079(6) 0.127(8) -0.043(5) -0.059(6) 0.015(5)
O3S 0.079(4) 0.071(4) 0.116(4) -0.021(3) -0.058(3) 0.008(3)
C4S 0.079(6) 0.070(5) 0.127(7) 0.003(5) -0.054(5) -0.001(5)
C5S 0.095(7) 0.111(9) 0.125(8) -0.019(6) -0.049(6) 0.025(6)
C6S 0.092(6) 0.090(6) 0.067(4) -0.013(4) -0.019(4) -0.017(5)
C7S 0.074(5) 0.059(4) 0.081(4) -0.029(3) -0.018(4) 0.008(4)
O8S 0.059(3) 0.048(2) 0.073(3) -0.0155(19) -0.010(2) 0.006(2)
C9S 0.050(4) 0.062(4) 0.093(5) -0.009(4) -0.006(3) 0.000(3)
C10S 0.063(4) 0.067(5) 0.088(5) 0.003(4) -0.014(4) 0.018(4)
C11S 0.093(7) 0.072(6) 0.136(8) -0.006(6) -0.036(6) -0.013(6)
C12S 0.073(5) 0.046(4) 0.098(5) -0.012(4) -0.029(4) -0.006(4)
C13S 0.083(7) 0.095(7) 0.099(7) -0.018(6) -0.028(5) -0.004(6)
C14S 0.19(2) 0.101(17) 0.27(3) -0.005(17) -0.02(2) -0.060(17)
C15S 0.147(18) 0.094(13) 0.27(2) -0.006(13) -0.052(16) -0.043(13)
O16S 0.160(15) 0.101(11) 0.274(19) -0.022(12) -0.074(14) -0.039(11)
C17S 0.169(17) 0.100(13) 0.27(2) -0.011(13) -0.101(15) -0.015(13)
C18S 0.17(2) 0.081(16) 0.24(2) 0.045(15) -0.128(17) -0.005(16)

loop_
_atom_type_symbol
_atom_type_description
_atom_type_scat_dispersion_real
_atom_type_scat_dispersion_imag
_atom_type_scat_source
C C 0.0181 0.0091 'International Tables Vol C Tables 4.2.6.8 and 6.1.1.4'
H H 0.0000 0.0000 'International Tables Vol C Tables 4.2.6.8 and 6.1.1.4'
N N 0.0311 0.0180 'International Tables Vol C Tables 4.2.6.8 and 6.1.1.4'
O O 0.0492 0.0322 'International Tables Vol C Tables 4.2.6.8 and 6.1.1.4'
Cu Cu -1.9646 0.5888 'International Tables Vol C Tables 4.2.6.8 and 6.1.1.4'

loop_
_geom_angle_atom_site_label_1
_geom_angle_atom_site_label_2
_geom_angle_atom_site_label_3
_geom_angle
_geom_angle_site_symmetry_1
_geom_angle_site_symmetry_3
_geom_angle_publ_flag
C44 Cu1 N3 140.8(2) . . ?
C44 Cu1 N1 135.7(2) . . ?
N3 Cu1 N1 81.51(19) . . ?
C44 Cu1 Cu2 69.93(16) . . ?
N3 Cu1 Cu2 144.79(14) . . ?
N1 Cu1 Cu2 77.31(12) . . ?
C35 Cu2 N4 140.2(2) . . ?
C35 Cu2 N2 136.1(2) . . ?
N4 Cu2 N2 81.22(17) . . ?
C35 Cu2 Cu1 74.86(19) . . ?
N4 Cu2 Cu1 139.15(12) . . ?
N2 Cu2 Cu1 76.78(11) . . ?
C8 N1 C1 119.3(5) . . ?
C8 N1 Cu1 110.8(4) . . ?
C1 N1 Cu1 127.6(4) . . ?
N1 C1 N2 116.1(4) . . ?
N1 C1 C5 122.2(5) . . ?
N2 C1 C5 121.7(5) . . ?
C2 N2 C1 118.6(4) . . ?
C2 N2 Cu2 111.4(3) . . ?
C1 N2 Cu2 128.2(4) . . ?
N2 C2 C3 122.8(5) . . ?
N2 C2 C22 115.9(4) . . ?
C3 C2 C22 121.3(5) . . ?
C4 C3 C2 119.7(6) . . ?
C4 C3 H3A 120.2 . . ?
C2 C3 H3A 120.2 . . ?
C3 C4 C5 119.7(5) . . ?
C3 C4 H4A 120.2 . . ?
C5 C4 H4A 120.2 . . ?
C22 N4 C23 117.8(4) . . ?
C22 N4 Cu2 114.8(3) . . ?
C23 N4 Cu2 127.1(3) . . ?
C35 N5 C36 179.5(7) . . ?
C1 C5 C4 117.4(5) . . ?
C1 C5 C6 117.3(6) . . ?
C4 C5 C6 125.3(5) . . ?
C44 N6 C45 176.9(5) . . ?
C7 C6 C5 119.4(5) . . ?
C7 C6 H6A 120.3 . . ?
C5 C6 H6A 120.3 . . ?
C6 C7 C8 119.4(5) . . ?
C6 C7 H7A 120.3 . . ?
C8 C7 H7A 120.3 . . ?
N1 C8 C7 122.2(6) . . ?
N1 C8 C9 116.7(5) . . ?
C7 C8 C9 121.1(5) . . ?
O1 C9 N3 127.7(6) . . ?
O1 C9 C8 118.8(6) . . ?
N3 C9 C8 113.5(5) . . ?
C11 C10 C15 121.3(6) . . ?
C11 C10 N3 119.6(6) . . ?
C15 C10 N3 119.1(5) . . ?
C12 C11 C10 118.1(6) . . ?
C12 C11 C16 121.2(7) . . ?
C10 C11 C16 120.6(6) . . ?
C11 C12 C13 122.6(7) . . ?
C11 C12 H12A 118.7 . . ?
C13 C12 H12A 118.7 . . ?
C12 C13 C14 118.1(7) . . ?
C12 C13 H13A 121.0 . . ?
C14 C13 H13A 121.0 . . ?
C15 C14 C13 121.9(7) . . ?
C15 C14 H14A 119.1 . . ?
C13 C14 H14A 119.1 . . ?
C14 C15 C10 118.0(6) . . ?
C14 C15 C19 120.1(6) . . ?
C10 C15 C19 122.0(6) . . ?
C18 C16 C17 110.7(9) . . ?
C18 C16 C11 109.6(8) . . ?
C17 C16 C11 112.9(9) . . ?
C18 C16 H16A 107.8 . . ?
C17 C16 H16A 107.8 . . ?
C11 C16 H16A 107.8 . . ?
C16 C17 H17A 109.5 . . ?
C16 C17 H17B 109.5 . . ?
H17A C17 H17B 109.5 . . ?
C16 C17 H17C 109.5 . . ?
H17A C17 H17C 109.5 . . ?
H17B C17 H17C 109.5 . . ?
C16 C18 H18A 109.5 . . ?
C16 C18 H18B 109.5 . . ?
H18A C18 H18B 109.5 . . ?
C16 C18 H18C 109.5 . . ?
H18A C18 H18C 109.5 . . ?
H18B C18 H18C 109.5 . . ?
C15 C19 C20 113.8(6) . . ?
C15 C19 C21 109.1(7) . . ?
C20 C19 C21 109.3(6) . . ?
C15 C19 H19A 108.2 . . ?
C20 C19 H19A 108.2 . . ?
C21 C19 H19A 108.2 . . ?
C19 C20 H20A 109.5 . . ?
C19 C20 H20B 109.5 . . ?
H20A C20 H20B 109.5 . . ?
C19 C20 H20C 109.5 . . ?
H20A C20 H20C 109.5 . . ?
H20B C20 H20C 109.5 . . ?
C19 C21 H21A 109.5 . . ?
C19 C21 H21B 109.5 . . ?
H21A C21 H21B 109.5 . . ?
C19 C21 H21C 109.5 . . ?
H21A C21 H21C 109.5 . . ?
H21B C21 H21C 109.5 . . ?
O2 C22 N4 128.8(5) . . ?
O2 C22 C2 118.2(5) . . ?
N4 C22 C2 113.0(5) . . ?
C9 N3 C10 118.6(5) . . ?
C9 N3 Cu1 114.7(4) . . ?
C10 N3 Cu1 125.0(4) . . ?
C28 C23 C24 121.4(5) . . ?
C28 C23 N4 120.4(5) . . ?
C24 C23 N4 118.1(5) . . ?
C25 C24 C23 118.2(5) . . ?
C25 C24 C29 121.4(5) . . ?
C23 C24 C29 120.3(5) . . ?
C26 C25 C24 120.8(5) . . ?
C26 C25 H25A 119.6 . . ?
C24 C25 H25A 119.6 . . ?
C25 C26 C27 120.9(6) . . ?
C25 C26 H26A 119.5 . . ?
C27 C26 H26A 119.5 . . ?
C26 C27 C28 120.6(6) . . ?
C26 C27 H27A 119.7 . . ?
C28 C27 H27A 119.7 . . ?
C23 C28 C27 118.1(5) . . ?
C23 C28 C32 122.6(5) . . ?
C27 C28 C32 119.3(5) . . ?
C30 C29 C31 110.0(5) . . ?
C30 C29 C24 113.9(5) . . ?
C31 C29 C24 109.7(5) . . ?
C30 C29 H29A 107.7 . . ?
C31 C29 H29A 107.7 . . ?
C24 C29 H29A 107.7 . . ?
C29 C30 H30A 109.5 . . ?
C29 C30 H30B 109.5 . . ?
H30A C30 H30B 109.5 . . ?
C29 C30 H30C 109.5 . . ?
H30A C30 H30C 109.5 . . ?
H30B C30 H30C 109.5 . . ?
C29 C31 H31A 109.5 . . ?
C29 C31 H31B 109.5 . . ?
H31A C31 H31B 109.5 . . ?
C29 C31 H31C 109.5 . . ?
H31A C31 H31C 109.5 . . ?
H31B C31 H31C 109.5 . . ?
C33 C32 C28 113.5(6) . . ?
C33 C32 C34 108.3(6) . . ?
C28 C32 C34 111.6(6) . . ?
C33 C32 H32A 107.7 . . ?
C28 C32 H32A 107.7 . . ?
C34 C32 H32A 107.7 . . ?
C32 C33 H33A 109.5 . . ?
C32 C33 H33B 109.5 . . ?
H33A C33 H33B 109.5 . . ?
C32 C33 H33C 109.5 . . ?
H33A C33 H33C 109.5 . . ?
H33B C33 H33C 109.5 . . ?
C32 C34 H34A 109.5 . . ?
C32 C34 H34B 109.5 . . ?
H34A C34 H34B 109.5 . . ?
C32 C34 H34C 109.5 . . ?
H34A C34 H34C 109.5 . . ?
H34B C34 H34C 109.5 . . ?
N5 C35 Cu2 177.1(5) . . ?
C37 C36 C41 126.5(6) . . ?
C37 C36 N5 117.9(6) . . ?
C41 C36 N5 115.6(6) . . ?
C36 C37 C38 116.1(7) . . ?
C36 C37 C42 122.3(6) . . ?
C38 C37 C42 121.5(7) . . ?
C39 C38 C37 120.2(8) . . ?
C39 C38 H38A 119.9 . . ?
C37 C38 H38A 119.9 . . ?
C40 C39 C38 121.4(7) . . ?
C40 C39 H39A 119.3 . . ?
C38 C39 H39A 119.3 . . ?
C39 C40 C41 121.9(8) . . ?
C39 C40 H40A 119.1 . . ?
C41 C40 H40A 119.1 . . ?
C36 C41 C40 113.8(7) . . ?
C36 C41 C43 123.6(6) . . ?
C40 C41 C43 122.6(8) . . ?
C37 C42 H42A 109.5 . . ?
C37 C42 H42B 109.5 . . ?
H42A C42 H42B 109.5 . . ?
C37 C42 H42C 109.5 . . ?
H42A C42 H42C 109.5 . . ?
H42B C42 H42C 109.5 . . ?
C41 C43 H43A 109.5 . . ?
C41 C43 H43B 109.5 . . ?
H43A C43 H43B 109.5 . . ?
C41 C43 H43C 109.5 . . ?
H43A C43 H43C 109.5 . . ?
H43B C43 H43C 109.5 . . ?
N6 C44 Cu1 177.9(5) . . ?
N6 C45 C46 118.6(5) . . ?
N6 C45 C50 118.1(5) . . ?
C46 C45 C50 123.2(5) . . ?
C47 C46 C45 116.2(6) . . ?
C47 C46 C51 122.4(5) . . ?
C45 C46 C51 121.4(5) . . ?
C48 C47 C46 121.5(6) . . ?
C48 C47 H47A 119.2 . . ?
C46 C47 H47A 119.2 . . ?
C47 C48 C49 121.5(5) . . ?
C47 C48 H48A 119.2 . . ?
C49 C48 H48A 119.2 . . ?
C48 C49 C50 120.4(5) . . ?
C48 C49 H49A 119.8 . . ?
C50 C49 H49A 119.8 . . ?
C49 C50 C45 117.2(5) . . ?
C49 C50 C52 122.2(5) . . ?
C45 C50 C52 120.6(5) . . ?
C46 C51 H51A 109.5 . . ?
C46 C51 H51B 109.5 . . ?
H51A C51 H51B 109.5 . . ?
C46 C51 H51C 109.5 . . ?
H51A C51 H51C 109.5 . . ?
H51B C51 H51C 109.5 . . ?
C50 C52 H52A 109.5 . . ?
C50 C52 H52B 109.5 . . ?
H52A C52 H52B 109.5 . . ?
C50 C52 H52C 109.5 . . ?
H52A C52 H52C 109.5 . . ?
H52B C52 H52C 109.5 . . ?
C35' Cu1' N3' 143.5(2) . . ?
C35' Cu1' N1' 134.8(2) . . ?
N3' Cu1' N1' 80.94(17) . . ?
C35' Cu1' Cu2' 68.59(18) . . ?
N3' Cu1' Cu2' 141.13(13) . . ?
N1' Cu1' Cu2' 77.19(12) . . ?
C44' Cu2' N4' 141.7(2) . . ?
C44' Cu2' N2' 134.9(2) . . ?
N4' Cu2' N2' 81.34(18) . . ?
C44' Cu2' Cu1' 71.33(15) . . ?
N4' Cu2' Cu1' 141.47(13) . . ?
N2' Cu2' Cu1' 77.47(11) . . ?
C8' N1' C1' 118.7(4) . . ?
C8' N1' Cu1' 112.3(3) . . ?
C1' N1' Cu1' 128.0(4) . . ?
N2' C1' N1' 115.3(4) . . ?
N2' C1' C5' 123.2(4) . . ?
N1' C1' C5' 121.5(5) . . ?
C2' N2' C1' 118.4(5) . . ?
C2' N2' Cu2' 111.3(4) . . ?
C1' N2' Cu2' 128.2(3) . . ?
N2' C2' C3' 121.5(5) . . ?
N2' C2' C22' 115.4(5) . . ?
C3' C2' C22' 123.0(5) . . ?
C4' C3' C2' 120.6(5) . . ?
C4' C3' H3'A 119.7 . . ?
C2' C3' H3'A 119.7 . . ?
C3' C4' C5' 119.4(5) . . ?
C3' C4' H4'A 120.3 . . ?
C5' C4' H4'A 120.3 . . ?
C6' C5' C4' 126.1(5) . . ?
C6' C5' C1' 117.4(5) . . ?
C4' C5' C1' 116.4(5) . . ?
C7' C6' C5' 119.7(5) . . ?
C7' C6' H6'A 120.2 . . ?
C5' C6' H6'A 120.2 . . ?
C6' C7' C8' 119.6(6) . . ?
C6' C7' H7'A 120.2 . . ?
C8' C7' H7'A 120.2 . . ?
N1' C8' C7' 122.8(5) . . ?
N1' C8' C9' 115.8(4) . . ?
C7' C8' C9' 121.4(5) . . ?
O1' C9' N3' 128.8(5) . . ?
O1' C9' C8' 118.3(5) . . ?
N3' C9' C8' 112.9(4) . . ?
C9' N3' C10' 117.1(4) . . ?
C9' N3' Cu1' 115.8(3) . . ?
C10' N3' Cu1' 126.8(3) . . ?
C11' C10' C15' 121.4(5) . . ?
C11' C10' N3' 118.8(5) . . ?
C15' C10' N3' 119.7(5) . . ?
C12' C11' C10' 118.1(6) . . ?
C12' C11' C16' 120.4(6) . . ?
C10' C11' C16' 121.5(5) . . ?
C13' C12' C11' 121.0(7) . . ?
C13' C12' H12B 119.5 . . ?
C11' C12' H12B 119.5 . . ?
C14' C13' C12' 119.6(6) . . ?
C14' C13' H13B 120.2 . . ?
C12' C13' H13B 120.2 . . ?
C13' C14' C15' 122.3(7) . . ?
C13' C14' H14B 118.9 . . ?
C15' C14' H14B 118.9 . . ?
C10' C15' C14' 117.7(6) . . ?
C10' C15' C19' 122.2(5) . . ?
C14' C15' C19' 120.1(6) . . ?
C18' C16' C17' 109.4(9) . . ?
C18' C16' C11' 111.9(6) . . ?
C17' C16' C11' 114.5(7) . . ?
C18' C16' H16B 106.9 . . ?
C17' C16' H16B 106.9 . . ?
C11' C16' H16B 106.9 . . ?
C16' C17' H17D 109.5 . . ?
C16' C17' H17E 109.5 . . ?
H17D C17' H17E 109.5 . . ?
C16' C17' H17F 109.5 . . ?
H17D C17' H17F 109.5 . . ?
H17E C17' H17F 109.5 . . ?
C16' C18' H18D 109.5 . . ?
C16' C18' H18E 109.5 . . ?
H18D C18' H18E 109.5 . . ?
C16' C18' H18F 109.5 . . ?
H18D C18' H18F 109.5 . . ?
H18E C18' H18F 109.5 . . ?
C21' C19' C15' 113.2(7) . . ?
C21' C19' C20' 107.0(8) . . ?
C15' C19' C20' 113.4(7) . . ?
C21' C19' H19B 107.7 . . ?
C15' C19' H19B 107.7 . . ?
C20' C19' H19B 107.7 . . ?
C19' C20' H20D 109.5 . . ?
C19' C20' H20E 109.5 . . ?
H20D C20' H20E 109.5 . . ?
C19' C20' H20F 109.5 . . ?
H20D C20' H20F 109.5 . . ?
H20E C20' H20F 109.5 . . ?
C19' C21' H21D 109.5 . . ?
C19' C21' H21E 109.5 . . ?
H21D C21' H21E 109.5 . . ?
C19' C21' H21F 109.5 . . ?
H21D C21' H21F 109.5 . . ?
H21E C21' H21F 109.5 . . ?
O2' C22' N4' 130.1(6) . . ?
O2' C22' C2' 116.5(5) . . ?
N4' C22' C2' 113.4(5) . . ?
C22' N4' C23' 119.2(5) . . ?
C22' N4' Cu2' 115.1(4) . . ?
C23' N4' Cu2' 124.0(4) . . ?
C28' C23' C24' 120.9(5) . . ?
C28' C23' N4' 119.4(5) . . ?
C24' C23' N4' 119.6(5) . . ?
C25' C24' C23' 118.2(6) . . ?
C25' C24' C29' 121.5(6) . . ?
C23' C24' C29' 120.2(6) . . ?
C24' C25' C26' 122.2(6) . . ?
C24' C25' H25B 118.9 . . ?
C26' C25' H25B 118.9 . . ?
C27' C26' C25' 118.6(6) . . ?
C27' C26' H26B 120.7 . . ?
C25' C26' H26B 120.7 . . ?
C26' C27' C28' 121.3(5) . . ?
C26' C27' H27B 119.4 . . ?
C28' C27' H27B 119.4 . . ?
C27' C28' C23' 118.4(6) . . ?
C27' C28' C32' 120.8(5) . . ?
C23' C28' C32' 120.8(5) . . ?
C31' C29' C30' 110.0(7) . . ?
C31' C29' C24' 109.0(6) . . ?
C30' C29' C24' 112.2(7) . . ?
C31' C29' H29B 108.5 . . ?
C30' C29' H29B 108.5 . . ?
C24' C29' H29B 108.5 . . ?
C29' C30' H30D 109.5 . . ?
C29' C30' H30E 109.5 . . ?
H30D C30' H30E 109.5 . . ?
C29' C30' H30F 109.5 . . ?
H30D C30' H30F 109.5 . . ?
H30E C30' H30F 109.5 . . ?
C29' C31' H31D 109.5 . . ?
C29' C31' H31E 109.5 . . ?
H31D C31' H31E 109.5 . . ?
C29' C31' H31F 109.5 . . ?
H31D C31' H31F 109.5 . . ?
H31E C31' H31F 109.5 . . ?
C33' C32' C34' 110.7(5) . . ?
C33' C32' C28' 112.4(5) . . ?
C34' C32' C28' 111.5(6) . . ?
C33' C32' H32B 107.3 . . ?
C34' C32' H32B 107.3 . . ?
C28' C32' H32B 107.3 . . ?
C32' C33' H33D 109.5 . . ?
C32' C33' H33E 109.5 . . ?
H33D C33' H33E 109.5 . . ?
C32' C33' H33F 109.5 . . ?
H33D C33' H33F 109.5 . . ?
H33E C33' H33F 109.5 . . ?
C32' C34' H34D 109.5 . . ?
C32' C34' H34E 109.5 . . ?
H34D C34' H34E 109.5 . . ?
C32' C34' H34F 109.5 . . ?
H34D C34' H34F 109.5 . . ?
H34E C34' H34F 109.5 . . ?
N5' C35' Cu1' 174.3(5) . . ?
C35' N5' C36' 174.4(6) . . ?
C37' C36' N5' 116.3(9) . . ?
C37' C36' C41' 123.9(8) . . ?
N5' C36' C41' 119.8(7) . . ?
C36' C37' C38' 116.1(11) . . ?
C36' C37' C42' 119.4(8) . . ?
C38' C37' C42' 124.4(9) . . ?
C37' C38' C39' 120.2(10) . . ?
C37' C38' H38B 119.9 . . ?
C39' C38' H38B 119.9 . . ?
C40' C39' C38' 122.0(10) . . ?
C40' C39' H39B 119.0 . . ?
C38' C39' H39B 119.0 . . ?
C41' C40' C39' 117.9(12) . . ?
C41' C40' H40B 121.1 . . ?
C39' C40' H40B 121.1 . . ?
C40' C41' C36' 119.8(10) . . ?
C40' C41' C43' 117.4(9) . . ?
C36' C41' C43' 122.7(7) . . ?
C37' C42' H42D 109.5 . . ?
C37' C42' H42E 109.5 . . ?
H42D C42' H42E 109.5 . . ?
C37' C42' H42F 109.5 . . ?
H42D C42' H42F 109.5 . . ?
H42E C42' H42F 109.5 . . ?
C41' C43' H43D 109.5 . . ?
C41' C43' H43E 109.5 . . ?
H43D C43' H43E 109.5 . . ?
C41' C43' H43F 109.5 . . ?
H43D C43' H43F 109.5 . . ?
H43E C43' H43F 109.5 . . ?
N6' C44' Cu2' 176.1(5) . . ?
C44' N6' C45' 175.8(5) . . ?
C46' C45' C50' 124.9(5) . . ?
C46' C45' N6' 118.7(5) . . ?
C50' C45' N6' 116.4(5) . . ?
C45' C46' C47' 116.3(5) . . ?
C45' C46' C51' 122.4(5) . . ?
C47' C46' C51' 121.3(5) . . ?
C46' C47' C48' 121.5(5) . . ?
C46' C47' H47B 119.2 . . ?
C48' C47' H47B 119.2 . . ?
C49' C48' C47' 120.3(5) . . ?
C49' C48' H48B 119.8 . . ?
C47' C48' H48B 119.8 . . ?
C48' C49' C50' 120.1(5) . . ?
C48' C49' H49B 119.9 . . ?
C50' C49' H49B 119.9 . . ?
C45' C50' C49' 116.7(5) . . ?
C45' C50' C52' 121.6(5) . . ?
C49' C50' C52' 121.7(5) . . ?
C46' C51' H51D 109.5 . . ?
C46' C51' H51E 109.5 . . ?
H51D C51' H51E 109.5 . . ?
C46' C51' H51F 109.5 . . ?
H51D C51' H51F 109.5 . . ?
H51E C51' H51F 109.5 . . ?
C50' C52' H52D 109.5 . . ?
C50' C52' H52E 109.5 . . ?
H52D C52' H52E 109.5 . . ?
C50' C52' H52F 109.5 . . ?
H52D C52' H52F 109.5 . . ?
H52E C52' H52F 109.5 . . ?
C2S C1S H1SA 109.5 . . ?
C2S C1S H1SB 109.5 . . ?
H1SA C1S H1SB 109.5 . . ?
C2S C1S H1SC 109.5 . . ?
H1SA C1S H1SC 109.5 . . ?
H1SB C1S H1SC 109.5 . . ?
O3S C2S C1S 111.2(8) . . ?
O3S C2S H2SA 109.4 . . ?
C1S C2S H2SA 109.4 . . ?
O3S C2S H2SB 109.4 . . ?
C1S C2S H2SB 109.4 . . ?
H2SA C2S H2SB 108.0 . . ?
C4S O3S C2S 115.1(7) . . ?
O3S C4S C5S 114.3(9) . . ?
O3S C4S H4SA 108.7 . . ?
C5S C4S H4SA 108.7 . . ?
O3S C4S H4SB 108.7 . . ?
C5S C4S H4SB 108.7 . . ?
H4SA C4S H4SB 107.6 . . ?
C4S C5S H5SA 109.5 . . ?
C4S C5S H5SB 109.5 . . ?
H5SA C5S H5SB 109.5 . . ?
C4S C5S H5SC 109.5 . . ?
H5SA C5S H5SC 109.5 . . ?
H5SB C5S H5SC 109.5 . . ?
C7S C6S H6SA 109.5 . . ?
C7S C6S H6SB 109.5 . . ?
H6SA C6S H6SB 109.5 . . ?
C7S C6S H6SC 109.5 . . ?
H6SA C6S H6SC 109.5 . . ?
H6SB C6S H6SC 109.5 . . ?
O8S C7S C6S 108.7(6) . . ?
O8S C7S H7SA 110.0 . . ?
C6S C7S H7SA 110.0 . . ?
O8S C7S H7SB 110.0 . . ?
C6S C7S H7SB 110.0 . . ?
H7SA C7S H7SB 108.3 . . ?
C9S O8S C7S 113.0(6) . . ?
O8S C9S C10S 110.8(7) . . ?
O8S C9S H9SA 109.5 . . ?
C10S C9S H9SA 109.5 . . ?
O8S C9S H9SB 109.5 . . ?
C10S C9S H9SB 109.5 . . ?
H9SA C9S H9SB 108.1 . . ?
C9S C10S H10A 109.5 . . ?
C9S C10S H10B 109.5 . . ?
H10A C10S H10B 109.5 . . ?
C9S C10S H10C 109.5 . . ?
H10A C10S H10C 109.5 . . ?
H10B C10S H10C 109.5 . . ?
C12S C11S C13S 119.0(10) . 2_676 ?
C12S C11S H11A 120.5 . . ?
C13S C11S H11A 120.5 2_676 . ?
C13S C12S C11S 116.5(9) . . ?
C13S C12S H12C 121.8 . . ?
C11S C12S H12C 121.8 . . ?
C12S C13S C11S 123.8(12) . 2_676 ?
C12S C13S H13C 118.1 . . ?
C11S C13S H13C 118.1 2_676 . ?
C15S C14S H14C 109.5 . . ?
C15S C14S H14D 109.5 . . ?
H14C C14S H14D 109.5 . . ?
C15S C14S H14E 109.5 . . ?
H14C C14S H14E 109.5 . . ?
H14D C14S H14E 109.5 . . ?
O16S C15S C14S 103(2) . . ?
O16S C15S H15A 111.1 . . ?
C14S C15S H15A 111.1 . . ?
O16S C15S H15B 111.1 . . ?
C14S C15S H15B 111.1 . . ?
H15A C15S H15B 109.0 . . ?
C17S O16S C15S 136(3) . . ?
O16S C17S C18S 106(2) . . ?
O16S C17S H17G 110.5 . . ?
C18S C17S H17G 110.5 . . ?
O16S C17S H17H 110.5 . . ?
C18S C17S H17H 110.5 . . ?
H17G C17S H17H 108.7 . . ?
C17S C18S H18G 109.5 . . ?
C17S C18S H18H 109.5 . . ?
H18G C18S H18H 109.5 . . ?
C17S C18S H18I 109.5 . . ?
H18G C18S H18I 109.5 . . ?
H18H C18S H18I 109.5 . . ?

loop_
_geom_bond_atom_site_label_1
_geom_bond_atom_site_label_2
_geom_bond_distance
_geom_bond_site_symmetry_2
_geom_bond_publ_flag
Cu1 C44 1.827(6) . ?
Cu1 N3 1.975(5) . ?
Cu1 N1 2.056(4) . ?
Cu1 Cu2 3.0569(10) . ?
Cu2 C35 1.811(6) . ?
Cu2 N4 1.974(4) . ?
Cu2 N2 2.035(4) . ?
N1 C8 1.321(7) . ?
N1 C1 1.346(7) . ?
C1 N2 1.370(6) . ?
C1 C5 1.408(7) . ?
N2 C2 1.312(7) . ?
C2 C3 1.407(7) . ?
C2 C22 1.515(7) . ?
C3 C4 1.342(10) . ?
C3 H3A 0.9500 . ?
C4 C5 1.417(10) . ?
C4 H4A 0.9500 . ?
N4 C22 1.331(6) . ?
N4 C23 1.436(6) . ?
N5 C35 1.191(8) . ?
N5 C36 1.423(7) . ?
C5 C6 1.421(8) . ?
N6 C44 1.167(7) . ?
N6 C45 1.395(6) . ?
C6 C7 1.352(9) . ?
C6 H6A 0.9500 . ?
C7 C8 1.409(8) . ?
C7 H7A 0.9500 . ?
C8 C9 1.504(9) . ?
C9 O1 1.236(7) . ?
C9 N3 1.339(7) . ?
C10 C11 1.401(9) . ?
C10 C15 1.411(8) . ?
C10 N3 1.413(7) . ?
C11 C12 1.377(10) . ?
C11 C16 1.527(10) . ?
C12 C13 1.393(11) . ?
C12 H12A 0.9500 . ?
C13 C14 1.394(10) . ?
C13 H13A 0.9500 . ?
C14 C15 1.389(9) . ?
C14 H14A 0.9500 . ?
C15 C19 1.519(10) . ?
C16 C18 1.501(16) . ?
C16 C17 1.514(14) . ?
C16 H16A 1.0000 . ?
C17 H17A 0.9800 . ?
C17 H17B 0.9800 . ?
C17 H17C 0.9800 . ?
C18 H18A 0.9800 . ?
C18 H18B 0.9800 . ?
C18 H18C 0.9800 . ?
C19 C20 1.534(11) . ?
C19 C21 1.536(10) . ?
C19 H19A 1.0000 . ?
C20 H20A 0.9800 . ?
C20 H20B 0.9800 . ?
C20 H20C 0.9800 . ?
C21 H21A 0.9800 . ?
C21 H21B 0.9800 . ?
C21 H21C 0.9800 . ?
C22 O2 1.243(7) . ?
C23 C28 1.391(7) . ?
C23 C24 1.408(7) . ?
C24 C25 1.390(7) . ?
C24 C29 1.530(8) . ?
C25 C26 1.368(9) . ?
C25 H25A 0.9500 . ?
C26 C27 1.372(10) . ?
C26 H26A 0.9500 . ?
C27 C28 1.404(8) . ?
C27 H27A 0.9500 . ?
C28 C32 1.519(8) . ?
C29 C30 1.509(8) . ?
C29 C31 1.510(9) . ?
C29 H29A 1.0000 . ?
C30 H30A 0.9800 . ?
C30 H30B 0.9800 . ?
C30 H30C 0.9800 . ?
C31 H31A 0.9800 . ?
C31 H31B 0.9800 . ?
C31 H31C 0.9800 . ?
C32 C33 1.498(10) . ?
C32 C34 1.529(10) . ?
C32 H32A 1.0000 . ?
C33 H33A 0.9800 . ?
C33 H33B 0.9800 . ?
C33 H33C 0.9800 . ?
C34 H34A 0.9800 . ?
C34 H34B 0.9800 . ?
C34 H34C 0.9800 . ?
C36 C37 1.372(10) . ?
C36 C41 1.412(10) . ?
C37 C38 1.412(9) . ?
C37 C42 1.511(11) . ?
C38 C39 1.393(12) . ?
C38 H38A 0.9500 . ?
C39 C40 1.358(13) . ?
C39 H39A 0.9500 . ?
C40 C41 1.425(10) . ?
C40 H40A 0.9500 . ?
C41 C43 1.504(12) . ?
C42 H42A 0.9800 . ?
C42 H42B 0.9800 . ?
C42 H42C 0.9800 . ?
C43 H43A 0.9800 . ?
C43 H43B 0.9800 . ?
C43 H43C 0.9800 . ?
C45 C46 1.403(7) . ?
C45 C50 1.406(8) . ?
C46 C47 1.398(8) . ?
C46 C51 1.501(8) . ?
C47 C48 1.361(9) . ?
C47 H47A 0.9500 . ?
C48 C49 1.375(9) . ?
C48 H48A 0.9500 . ?
C49 C50 1.393(7) . ?
C49 H49A 0.9500 . ?
C50 C52 1.497(8) . ?
C51 H51A 0.9800 . ?
C51 H51B 0.9800 . ?
C51 H51C 0.9800 . ?
C52 H52A 0.9800 . ?
C52 H52B 0.9800 . ?
C52 H52C 0.9800 . ?
Cu1' C35' 1.835(6) . ?
Cu1' N3' 1.970(4) . ?
Cu1' N1' 2.041(4) . ?
Cu1' Cu2' 3.0219(10) . ?
Cu2' C44' 1.830(5) . ?
Cu2' N4' 1.982(4) . ?
Cu2' N2' 2.028(5) . ?
N1' C8' 1.317(7) . ?
N1' C1' 1.367(6) . ?
C1' N2' 1.347(7) . ?
C1' C5' 1.422(7) . ?
N2' C2' 1.343(6) . ?
C2' C3' 1.410(8) . ?
C2' C22' 1.517(8) . ?
C3' C4' 1.353(9) . ?
C3' H3'A 0.9500 . ?
C4' C5' 1.422(7) . ?
C4' H4'A 0.9500 . ?
C5' C6' 1.410(9) . ?
C6' C7' 1.350(8) . ?
C6' H6'A 0.9500 . ?
C7' C8' 1.406(8) . ?
C7' H7'A 0.9500 . ?
C8' C9' 1.514(6) . ?
C9' O1' 1.239(6) . ?
C9' N3' 1.328(7) . ?
N3' C10' 1.430(6) . ?
C10' C11' 1.400(8) . ?
C10' C15' 1.401(9) . ?
C11' C12' 1.399(8) . ?
C11' C16' 1.521(9) . ?
C12' C13' 1.395(11) . ?
C12' H12B 0.9500 . ?
C13' C14' 1.350(11) . ?
C13' H13B 0.9500 . ?
C14' C15' 1.402(8) . ?
C14' H14B 0.9500 . ?
C15' C19' 1.521(10) . ?
C16' C18' 1.459(11) . ?
C16' C17' 1.476(10) . ?
C16' H16B 1.0000 . ?
C17' H17D 0.9800 . ?
C17' H17E 0.9800 . ?
C17' H17F 0.9800 . ?
C18' H18D 0.9800 . ?
C18' H18E 0.9800 . ?
C18' H18F 0.9800 . ?
C19' C21' 1.492(14) . ?
C19' C20' 1.553(11) . ?
C19' H19B 1.0000 . ?
C20' H20D 0.9800 . ?
C20' H20E 0.9800 . ?
C20' H20F 0.9800 . ?
C21' H21D 0.9800 . ?
C21' H21E 0.9800 . ?
C21' H21F 0.9800 . ?
C22' O2' 1.250(6) . ?
C22' N4' 1.315(7) . ?
N4' C23' 1.420(7) . ?
C23' C28' 1.411(8) . ?
C23' C24' 1.417(8) . ?
C24' C25' 1.381(9) . ?
C24' C29' 1.543(9) . ?
C25' C26' 1.401(9) . ?
C25' H25B 0.9500 . ?
C26' C27' 1.398(9) . ?
C26' H26B 0.9500 . ?
C27' C28' 1.400(9) . ?
C27' H27B 0.9500 . ?
C28' C32' 1.524(8) . ?
C29' C31' 1.521(13) . ?
C29' C30' 1.536(11) . ?
C29' H29B 1.0000 . ?
C30' H30D 0.9800 . ?
C30' H30E 0.9800 . ?
C30' H30F 0.9800 . ?
C31' H31D 0.9800 . ?
C31' H31E 0.9800 . ?
C31' H31F 0.9800 . ?
C32' C33' 1.521(9) . ?
C32' C34' 1.521(9) . ?
C32' H32B 1.0000 . ?
C33' H33D 0.9800 . ?
C33' H33E 0.9800 . ?
C33' H33F 0.9800 . ?
C34' H34D 0.9800 . ?
C34' H34E 0.9800 . ?
C34' H34F 0.9800 . ?
C35' N5' 1.176(8) . ?
N5' C36' 1.403(9) . ?
C36' C37' 1.365(12) . ?
C36' C41' 1.435(12) . ?
C37' C38' 1.429(14) . ?
C37' C42' 1.549(17) . ?
C38' C39' 1.430(18) . ?
C38' H38B 0.9500 . ?
C39' C40' 1.391(17) . ?
C39' H39B 0.9500 . ?
C40' C41' 1.387(11) . ?
C40' H40B 0.9500 . ?
C41' C43' 1.517(13) . ?
C42' H42D 0.9800 . ?
C42' H42E 0.9800 . ?
C42' H42F 0.9800 . ?
C43' H43D 0.9800 . ?
C43' H43E 0.9800 . ?
C43' H43F 0.9800 . ?
C44' N6' 1.169(7) . ?
N6' C45' 1.411(6) . ?
C45' C46' 1.374(8) . ?
C45' C50' 1.392(7) . ?
C46' C47' 1.385(8) . ?
C46' C51' 1.478(9) . ?
C47' C48' 1.392(9) . ?
C47' H47B 0.9500 . ?
C48' C49' 1.379(8) . ?
C48' H48B 0.9500 . ?
C49' C50' 1.405(7) . ?
C49' H49B 0.9500 . ?
C50' C52' 1.498(7) . ?
C51' H51D 0.9800 . ?
C51' H51E 0.9800 . ?
C51' H51F 0.9800 . ?
C52' H52D 0.9800 . ?
C52' H52E 0.9800 . ?
C52' H52F 0.9800 . ?
C1S C2S 1.510(14) . ?
C1S H1SA 0.9800 . ?
C1S H1SB 0.9800 . ?
C1S H1SC 0.9800 . ?
C2S O3S 1.391(10) . ?
C2S H2SA 0.9900 . ?
C2S H2SB 0.9900 . ?
O3S C4S 1.390(11) . ?
C4S C5S 1.458(13) . ?
C4S H4SA 0.9900 . ?
C4S H4SB 0.9900 . ?
C5S H5SA 0.9800 . ?
C5S H5SB 0.9800 . ?
C5S H5SC 0.9800 . ?
C6S C7S 1.503(11) . ?
C6S H6SA 0.9800 . ?
C6S H6SB 0.9800 . ?
C6S H6SC 0.9800 . ?
C7S O8S 1.402(8) . ?
C7S H7SA 0.9900 . ?
C7S H7SB 0.9900 . ?
O8S C9S 1.397(8) . ?
C9S C10S 1.517(11) . ?
C9S H9SA 0.9900 . ?
C9S H9SB 0.9900 . ?
C10S H10A 0.9800 . ?
C10S H10B 0.9800 . ?
C10S H10C 0.9800 . ?
C11S C12S 1.303(9) . ?
C11S C13S 1.305(10) 2_676 ?
C11S H11A 0.9500 . ?
C12S C13S 1.303(9) . ?
C12S H12C 0.9500 . ?
C13S H13C 0.9500 . ?
C14S C15S 1.51(2) . ?
C14S H14C 0.9800 . ?
C14S H14D 0.9800 . ?
C14S H14E 0.9800 . ?
C15S O16S 1.32(2) . ?
C15S H15A 0.9900 . ?
C15S H15B 0.9900 . ?
O16S C17S 1.32(2) . ?
C17S C18S 1.43(2) . ?
C17S H17G 0.9900 . ?
C17S H17H 0.9900 . ?
C18S H18G 0.9800 . ?
C18S H18H 0.9800 . ?
C18S H18I 0.9800 . ?
